data_1517560
loop_
_publ_author_name
'Shen, Junjian'
'Yuan, Dafei'
'Qiao, Yan'
'Shen, Xingxing'
'Zhang, Zhongbo'
'Zhong, Yuwu'
'Yi, Yuanping'
'Zhu, Xiaozhang'

_publ_section_title
;
 Diaceno[a,e]pentalenes from Homoannulations of o-Alkynylaryliodides
 Utilizing a Unique Pd(OAc)2/n-Bu4NOAc Catalytic Combination.
;
_journal_issue 18
_journal_name_full 'Organic letters'
_journal_page_first 4924
_journal_page_last 4927
_journal_paper_doi 10.1021/ol502440d
_journal_volume 16
_journal_year 2014
_chemical_formula_moiety 'C36 H34'
_chemical_formula_sum 'C36 H34'
_chemical_formula_weight 466.63
_chemical_name_systematic
; 
 ? 
;
_space_group_IT_number 14
_symmetry_cell_setting monoclinic
_symmetry_space_group_name_Hall '-P 2ybc'
_symmetry_space_group_name_H-M 'P 1 21/c 1'
_atom_sites_solution_hydrogens geom
_atom_sites_solution_primary direct
_atom_sites_solution_secondary difmap
_audit_creation_method SHELXL-97
_cell_angle_alpha 90.00
_cell_angle_beta 107.197(5)
_cell_angle_gamma 90.00
_cell_formula_units_Z 2
_cell_length_a 8.850(3)
_cell_length_b 17.876(6)
_cell_length_c 8.597(3)
_cell_measurement_reflns_used 2251
_cell_measurement_temperature 173(2)
_cell_measurement_theta_max 27.47
_cell_measurement_theta_min 2.28
_cell_volume 1299.3(8)
_computing_cell_refinement 'CrystalClear (Rigaku Inc., 2007)'
_computing_data_collection 'CrystalClear (Rigaku Inc., 2007)'
_computing_data_reduction 'CrystalClear (Rigaku Inc., 2007)'
_computing_molecular_graphics 'Olex2 ver 1.1'
_computing_publication_material 'SHELX97 (Sheldrick, 2008)'
_computing_structure_refinement 'Olex2 ver 1.1'
_computing_structure_solution 'SHELXS-97 (Sheldrick, 2008)'
_diffrn_ambient_temperature 173(2)
_diffrn_measured_fraction_theta_full 0.990
_diffrn_measured_fraction_theta_max 0.990
_diffrn_measurement_device_type 'Saturn724+ CCD'
_diffrn_measurement_method '\w scans at fixed \c = 45\%'
_diffrn_radiation_monochromator graphite
_diffrn_radiation_source 'sealed tube'
_diffrn_radiation_type MoK\a
_diffrn_radiation_wavelength 0.71073
_diffrn_reflns_av_R_equivalents 0.0512
_diffrn_reflns_av_sigmaI/netI 0.0449
_diffrn_reflns_limit_h_max 10
_diffrn_reflns_limit_h_min -10
_diffrn_reflns_limit_k_max 21
_diffrn_reflns_limit_k_min -21
_diffrn_reflns_limit_l_max 10
_diffrn_reflns_limit_l_min -8
_diffrn_reflns_number 7123
_diffrn_reflns_theta_full 24.99
_diffrn_reflns_theta_max 24.99
_diffrn_reflns_theta_min 3.32
_exptl_absorpt_coefficient_mu 0.067
_exptl_absorpt_correction_T_max 1.0000
_exptl_absorpt_correction_T_min 0.6033
_exptl_absorpt_correction_type multi-scan
_exptl_absorpt_process_details 'CrystalClear (Rigaku Inc., 2007)'
_exptl_crystal_colour red
_exptl_crystal_density_diffrn 1.193
_exptl_crystal_density_method 'not measured'
_exptl_crystal_description block
_exptl_crystal_F_000 500
_exptl_crystal_size_max 0.30
_exptl_crystal_size_mid 0.18
_exptl_crystal_size_min 0.15
_refine_diff_density_max 0.956
_refine_diff_density_min -0.278
_refine_diff_density_rms 0.063
_refine_ls_extinction_method none
_refine_ls_goodness_of_fit_ref 1.095
_refine_ls_hydrogen_treatment constr
_refine_ls_matrix_type full
_refine_ls_number_parameters 166
_refine_ls_number_reflns 2272
_refine_ls_number_restraints 0
_refine_ls_restrained_S_all 1.095
_refine_ls_R_factor_all 0.1075
_refine_ls_R_factor_gt 0.1006
_refine_ls_shift/su_max 0.000
_refine_ls_shift/su_mean 0.000
_refine_ls_structure_factor_coef Fsqd
_refine_ls_weighting_details 'calc w=1/[\s^2^(Fo^2^)+(0.0975P)^2^+2.1065P] where P=(Fo^2^+2Fc^2^)/3'
_refine_ls_weighting_scheme calc
_refine_ls_wR_factor_gt 0.2371
_refine_ls_wR_factor_ref 0.2420
_reflns_number_gt 2085
_reflns_number_total 2272
_reflns_threshold_expression >2sigma(I)
_cod_data_source_file ol502440d_si_002.cif
_cod_data_source_block a
_cod_depositor_comments 'Adding full bibliography for 1517557--1517560.cif.'
_cod_original_cell_volume 1299.1(8)
_cod_original_sg_symbol_H-M P2(1)/c
_cod_database_code 1517560

loop_
_symmetry_equiv_pos_as_xyz
'x, y, z'
'-x, y+1/2, -z+1/2'
'-x, -y, -z'
'x, -y-1/2, z-1/2'

loop_
_atom_site_label
_atom_site_type_symbol
_atom_site_fract_x
_atom_site_fract_y
_atom_site_fract_z
_atom_site_U_iso_or_equiv
_atom_site_adp_type
_atom_site_occupancy
_atom_site_symmetry_multiplicity
_atom_site_calc_flag
_atom_site_refinement_flags
C1 C 0.3963(4) 0.6075(2) -0.0815(4) 0.0396(8) Uani 1 1 d .
C2 C 0.5119(4) 0.57498(19) -0.1423(4) 0.0414(9) Uani 1 1 d .
C3 C 0.5675(4) 0.6131(2) -0.2554(5) 0.0422(9) Uani 1 1 d .
H3 H 0.6447 0.5913 -0.2982 0.051 Uiso 1 1 calc R
C4 C 0.5064(4) 0.6850(2) -0.3047(4) 0.0424(9) Uani 1 1 d .
H4 H 0.5419 0.7122 -0.3822 0.051 Uiso 1 1 calc R
C5 C 0.3956(4) 0.71551(19) -0.2405(4) 0.0401(8) Uani 1 1 d .
H5 H 0.3563 0.7643 -0.2734 0.048 Uiso 1 1 calc R
C6 C 0.3396(4) 0.6769(2) -0.1289(4) 0.0415(9) Uani 1 1 d .
H6 H 0.2625 0.6989 -0.0861 0.050 Uiso 1 1 calc R
C7 C 0.3565(4) 0.5578(2) 0.0422(4) 0.0417(9) Uani 1 1 d .
C8 C 0.4509(4) 0.4990(2) 0.0525(4) 0.0416(9) Uani 1 1 d .
C9 C 0.2432(4) 0.5743(2) 0.1336(5) 0.0431(9) Uani 1 1 d .
C10 C 0.2875(4) 0.5712(2) 0.3051(5) 0.0462(9) Uani 1 1 d .
H10 H 0.3919 0.5562 0.3635 0.055 Uiso 1 1 calc R
C11 C 0.1812(4) 0.58983(19) 0.3905(4) 0.0383(8) Uani 1 1 d .
H11 H 0.2149 0.5886 0.5062 0.046 Uiso 1 1 calc R
C12 C 0.0272(4) 0.60999(17) 0.3091(4) 0.0308(7) Uani 1 1 d .
C13 C -0.0149(4) 0.6100(2) 0.1393(4) 0.0442(9) Uani 1 1 d .
H13 H -0.1207 0.6223 0.0799 0.053 Uiso 1 1 calc R
C14 C 0.0900(5) 0.5931(2) 0.0543(5) 0.0517(10) Uani 1 1 d .
H14 H 0.0555 0.5944 -0.0613 0.062 Uiso 1 1 calc R
C15 C -0.0915(4) 0.63555(19) 0.3960(4) 0.0346(8) Uani 1 1 d .
C16 C -0.0386(5) 0.6154(2) 0.5771(4) 0.0493(10) Uani 1 1 d .
H16A H -0.0221 0.5613 0.5895 0.074 Uiso 1 1 calc R
H16B H -0.1203 0.6307 0.6266 0.074 Uiso 1 1 calc R
H16C H 0.0605 0.6415 0.6312 0.074 Uiso 1 1 calc R
C17 C -0.2528(4) 0.5995(3) 0.3192(5) 0.0571(12) Uani 1 1 d .
H17A H -0.2945 0.6159 0.2057 0.086 Uiso 1 1 calc R
H17B H -0.3259 0.6147 0.3798 0.086 Uiso 1 1 calc R
H17C H -0.2417 0.5450 0.3229 0.086 Uiso 1 1 calc R
C18 C -0.1054(6) 0.7207(2) 0.3815(6) 0.0628(12) Uani 1 1 d .
H18A H -0.0024 0.7435 0.4353 0.094 Uiso 1 1 calc R
H18B H -0.1834 0.7383 0.4337 0.094 Uiso 1 1 calc R
H18C H -0.1392 0.7349 0.2662 0.094 Uiso 1 1 calc R

loop_
_atom_site_aniso_label
_atom_site_aniso_U_11
_atom_site_aniso_U_22
_atom_site_aniso_U_33
_atom_site_aniso_U_23
_atom_site_aniso_U_13
_atom_site_aniso_U_12
C1 0.0420(19) 0.047(2) 0.0274(17) 0.0006(15) 0.0070(15) -0.0139(16)
C2 0.0405(19) 0.0314(17) 0.0411(19) 0.0025(15) -0.0053(15) -0.0059(14)
C3 0.0326(17) 0.048(2) 0.046(2) -0.0101(17) 0.0102(15) -0.0022(15)
C4 0.0441(19) 0.046(2) 0.039(2) 0.0063(16) 0.0150(16) -0.0072(16)
C5 0.0431(19) 0.0330(17) 0.0413(19) 0.0013(15) 0.0078(16) -0.0005(14)
C6 0.0430(19) 0.048(2) 0.0362(19) -0.0071(16) 0.0157(16) -0.0060(16)
C7 0.0421(19) 0.046(2) 0.0378(19) -0.0044(16) 0.0130(16) -0.0042(16)
C8 0.0304(17) 0.055(2) 0.0417(19) -0.0172(17) 0.0136(15) -0.0050(15)
C9 0.0395(19) 0.049(2) 0.044(2) -0.0115(17) 0.0170(16) -0.0027(16)
C10 0.0316(18) 0.055(2) 0.053(2) -0.0099(18) 0.0138(16) -0.0004(16)
C11 0.0352(17) 0.0435(19) 0.0363(18) -0.0077(15) 0.0107(15) -0.0024(14)
C12 0.0344(17) 0.0291(16) 0.0324(17) -0.0044(13) 0.0152(14) -0.0035(12)
C13 0.0339(18) 0.062(2) 0.039(2) -0.0063(17) 0.0141(16) -0.0008(16)
C14 0.042(2) 0.079(3) 0.038(2) -0.0129(19) 0.0168(17) -0.0058(19)
C15 0.0328(17) 0.0395(18) 0.0348(18) -0.0055(14) 0.0151(14) 0.0011(14)
C16 0.047(2) 0.069(3) 0.037(2) -0.0032(18) 0.0202(17) -0.0001(19)
C17 0.036(2) 0.092(3) 0.047(2) -0.017(2) 0.0187(18) -0.011(2)
C18 0.079(3) 0.045(2) 0.077(3) 0.000(2) 0.043(3) 0.015(2)

loop_
_atom_type_symbol
_atom_type_description
_atom_type_scat_dispersion_real
_atom_type_scat_dispersion_imag
_atom_type_scat_source
C C 0.0033 0.0016 'International Tables Vol C Tables 4.2.6.8 and 6.1.1.4'
H H 0.0000 0.0000 'International Tables Vol C Tables 4.2.6.8 and 6.1.1.4'

loop_
_geom_angle_atom_site_label_1
_geom_angle_atom_site_label_2
_geom_angle_atom_site_label_3
_geom_angle
_geom_angle_site_symmetry_1
_geom_angle_site_symmetry_3
C6 C1 C2 120.9(3) . .
C6 C1 C7 127.6(3) . .
C2 C1 C7 111.5(3) . .
C3 C2 C1 120.3(3) . .
C3 C2 C8 135.6(3) . 3_665
C1 C2 C8 104.1(3) . 3_665
C2 C3 C4 118.3(3) . .
C2 C3 H3 120.9 . .
C4 C3 H3 120.9 . .
C5 C4 C3 119.8(3) . .
C5 C4 H4 120.1 . .
C3 C4 H4 120.1 . .
C4 C5 C6 121.6(3) . .
C4 C5 H5 119.2 . .
C6 C5 H5 119.2 . .
C1 C6 C5 119.1(3) . .
C1 C6 H6 120.4 . .
C5 C6 H6 120.4 . .
C8 C7 C9 129.5(3) . .
C8 C7 C1 103.9(3) . .
C9 C7 C1 126.6(3) . .
C7 C8 C8 115.3(5) . 3_665
C7 C8 C2 139.5(3) . 3_665
C8 C8 C2 105.2(4) 3_665 3_665
C14 C9 C10 117.3(3) . .
C14 C9 C7 120.9(3) . .
C10 C9 C7 121.7(3) . .
C11 C10 C9 121.3(3) . .
C11 C10 H10 119.4 . .
C9 C10 H10 119.4 . .
C12 C11 C10 120.9(3) . .
C12 C11 H11 119.6 . .
C10 C11 H11 119.6 . .
C11 C12 C13 116.6(3) . .
C11 C12 C15 123.2(3) . .
C13 C12 C15 120.1(3) . .
C14 C13 C12 122.9(3) . .
C14 C13 H13 118.6 . .
C12 C13 H13 118.6 . .
C9 C14 C13 121.0(4) . .
C9 C14 H14 119.5 . .
C13 C14 H14 119.5 . .
C17 C15 C12 110.7(3) . .
C17 C15 C18 110.0(3) . .
C12 C15 C18 108.0(3) . .
C17 C15 C16 107.8(3) . .
C12 C15 C16 112.3(3) . .
C18 C15 C16 108.0(3) . .
C15 C16 H16A 109.5 . .
C15 C16 H16B 109.5 . .
H16A C16 H16B 109.5 . .
C15 C16 H16C 109.5 . .
H16A C16 H16C 109.5 . .
H16B C16 H16C 109.5 . .
C15 C17 H17A 109.5 . .
C15 C17 H17B 109.5 . .
H17A C17 H17B 109.5 . .
C15 C17 H17C 109.5 . .
H17A C17 H17C 109.5 . .
H17B C17 H17C 109.5 . .
C15 C18 H18A 109.5 . .
C15 C18 H18B 109.5 . .
H18A C18 H18B 109.5 . .
C15 C18 H18C 109.5 . .
H18A C18 H18C 109.5 . .
H18B C18 H18C 109.5 . .

loop_
_geom_bond_atom_site_label_1
_geom_bond_atom_site_label_2
_geom_bond_distance
_geom_bond_site_symmetry_2
C1 C6 1.355(5) .
C1 C2 1.405(5) .
C1 C7 1.506(5) .
C2 C3 1.391(5) .
C2 C8 1.518(5) 3_665
C3 C4 1.409(5) .
C3 H3 0.9500 .
C4 C5 1.373(5) .
C4 H4 0.9500 .
C5 C6 1.387(5) .
C5 H5 0.9500 .
C6 H6 0.9500 .
C7 C8 1.329(5) .
C7 C9 1.475(5) .
C8 C8 1.426(7) 3_665
C8 C2 1.518(5) 3_665
C9 C14 1.367(5) .
C9 C10 1.410(5) .
C10 C11 1.395(5) .
C10 H10 0.9500 .
C11 C12 1.383(5) .
C11 H11 0.9500 .
C12 C13 1.396(5) .
C12 C15 1.527(4) .
C13 C14 1.375(5) .
C13 H13 0.9500 .
C14 H14 0.9500 .
C15 C17 1.527(5) .
C15 C18 1.529(5) .
C15 C16 1.530(5) .
C16 H16A 0.9800 .
C16 H16B 0.9800 .
C16 H16C 0.9800 .
C17 H17A 0.9800 .
C17 H17B 0.9800 .
C17 H17C 0.9800 .
C18 H18A 0.9800 .
C18 H18B 0.9800 .
C18 H18C 0.9800 .
